data_4316483
loop_
_publ_author_name
'Maria Jos\'e Calhorda'
'Carmen Ceamanos'
'Olga Crespo'
'M. Concepci\'on Gimeno'
'Antonio Laguna'
'Carmen Larraz'
'Pedro D. Vaz'
'M. Dolores Villacampa'

_publ_section_title
;
 Heteropolynuclear Gold Complexes with Metallophilic Interactions:
 Modulation of the Luminescent Properties
;
_journal_name_full 'Inorganic Chemistry'
_journal_page_first 8255
_journal_page_last 8269
_journal_paper_doi 10.1021/ic100413x
_journal_volume 49
_journal_year 2010
_chemical_formula_sum 'C43 H48 Au2 Cl6 N2 O P2 Pd'
_chemical_formula_weight 1383.81
_chemical_name_systematic
; 
 ? 
;
_space_group_IT_number 15
_symmetry_cell_setting monoclinic
_symmetry_space_group_name_Hall '-C 2yc'
_symmetry_space_group_name_H-M 'C 1 2/c 1'
_atom_sites_solution_hydrogens geom
_atom_sites_solution_primary direct
_atom_sites_solution_secondary difmap
_audit_creation_method SHELXL-97
_cell_angle_alpha 90.00
_cell_angle_beta 97.9210(10)
_cell_angle_gamma 90.00
_cell_formula_units_Z 4
_cell_length_a 22.3635(12)
_cell_length_b 8.9788(5)
_cell_length_c 24.3721(13)
_cell_measurement_reflns_used 7449
_cell_measurement_temperature 100(2)
_cell_measurement_theta_max 28.2
_cell_measurement_theta_min 2.5
_cell_volume 4847.2(5)
_computing_cell_refinement 'SAINT+ v. 6.02 (Bruker AXS, 1999)'
_computing_data_collection 'SMART v. 5.611 (Bruker AXS, 2000)'
_computing_data_reduction 'SAINT+ v. 6.02 (Bruker AXS, 1999)'
_computing_molecular_graphics 'XP, SHELXTL v. 6.10 (Bruker 2000)'
_computing_publication_material 'XCIF, SHELXTL v. 6.10 (Bruker 2000)'
_computing_structure_refinement 'SHELXL-97 (Sheldrick, 1997)'
_computing_structure_solution 'SHELXS-97 (Sheldrick, 1990)'
_diffrn_ambient_temperature 100(2)
_diffrn_detector_area_resol_mean 8.26
_diffrn_measured_fraction_theta_full 0.952
_diffrn_measured_fraction_theta_max 0.952
_diffrn_measurement_device_type 'Bruker SMART Apex CCD system'
_diffrn_measurement_method '\w rotations with narrow frames'
_diffrn_radiation_monochromator graphite
_diffrn_radiation_source 'fine-focus sealed tube'
_diffrn_radiation_type MoK\a
_diffrn_radiation_wavelength 0.71073
_diffrn_reflns_av_R_equivalents 0.0210
_diffrn_reflns_av_sigmaI/netI 0.0275
_diffrn_reflns_limit_h_max 29
_diffrn_reflns_limit_h_min -27
_diffrn_reflns_limit_k_max 11
_diffrn_reflns_limit_k_min -9
_diffrn_reflns_limit_l_max 25
_diffrn_reflns_limit_l_min -31
_diffrn_reflns_number 15643
_diffrn_reflns_theta_full 28.29
_diffrn_reflns_theta_max 28.29
_diffrn_reflns_theta_min 1.84
_exptl_absorpt_coefficient_mu 6.837
_exptl_absorpt_correction_T_max 0.3725
_exptl_absorpt_correction_T_min 0.2798
_exptl_absorpt_correction_type multi-scan
_exptl_absorpt_process_details SADABS
_exptl_crystal_colour pale-yellow
_exptl_crystal_density_diffrn 1.896
_exptl_crystal_density_method 'not measured'
_exptl_crystal_description prism
_exptl_crystal_F_000 2656
_exptl_crystal_size_max 0.25
_exptl_crystal_size_mid 0.20
_exptl_crystal_size_min 0.18
_refine_diff_density_max 2.243
_refine_diff_density_min -2.006
_refine_diff_density_rms 0.153
_refine_ls_extinction_method none
_refine_ls_goodness_of_fit_ref 1.038
_refine_ls_hydrogen_treatment constr
_refine_ls_matrix_type full
_refine_ls_number_parameters 265
_refine_ls_number_reflns 5722
_refine_ls_number_restraints 0
_refine_ls_restrained_S_all 1.038
_refine_ls_R_factor_all 0.0318
_refine_ls_R_factor_gt 0.0279
_refine_ls_shift/su_max 0.001
_refine_ls_shift/su_mean 0.000
_refine_ls_structure_factor_coef Fsqd
_refine_ls_weighting_details 'calc w=1/[\s^2^(Fo^2^)+(0.0357P)^2^+31.0359P] where P=(Fo^2^+2Fc^2^)/3'
_refine_ls_weighting_scheme calc
_refine_ls_wR_factor_gt 0.0713
_refine_ls_wR_factor_ref 0.0732
_reflns_number_gt 5200
_reflns_number_total 5722
_reflns_threshold_expression >2sigma(I)
_cod_data_source_file ic100413x_si_008.cif
_cod_data_source_block con92as
_cod_depositor_comments
;
The following automatic conversions were performed:

'_symmetry_cell_setting' value 'Monoclinic' changed to 'monoclinic'
according to the built-in table from CIF Core dictionary named
'cif_core.dic' version 2.4.1 from 2010-06-29.

Automatic conversion script
Id: cif_fix_values 1646 2011-03-28 12:23:43Z adriana 
;
_cod_database_code 4316483

loop_
_symmetry_equiv_pos_as_xyz
'x, y, z'
'-x, y, -z+1/2'
'x+1/2, y+1/2, z'
'-x+1/2, y+1/2, -z+1/2'
'-x, -y, -z'
'x, -y, z-1/2'
'-x+1/2, -y+1/2, -z'
'x+1/2, -y+1/2, z-1/2'

loop_
_atom_site_label
_atom_site_type_symbol
_atom_site_fract_x
_atom_site_fract_y
_atom_site_fract_z
_atom_site_U_iso_or_equiv
_atom_site_adp_type
_atom_site_occupancy
_atom_site_symmetry_multiplicity
_atom_site_calc_flag
_atom_site_refinement_flags
_atom_site_disorder_assembly
_atom_site_disorder_group
Au1 Au 0.116337(7) 0.127032(16) 0.132529(6) 0.01829(6) Uani 1 1 d . . .
Pd1 Pd 0.2500 0.2500 0.0000 0.01467(9) Uani 1 2 d S . .
Cl1 Cl 0.11954(5) -0.12391(11) 0.11772(5) 0.0295(2) Uani 1 1 d . . .
Cl2 Cl 0.30844(5) 0.34393(12) 0.07698(5) 0.0311(3) Uani 1 1 d . . .
P2 P 0.11341(4) 0.37301(11) 0.14226(4) 0.0158(2) Uani 1 1 d . . .
C1 C 0.03737(17) 0.4459(4) 0.13548(16) 0.0167(7) Uani 1 1 d . . .
C2 C -0.00343(19) 0.3777(5) 0.16612(18) 0.0230(9) Uani 1 1 d . . .
H2 H 0.0084 0.2922 0.1879 0.028 Uiso 1 1 calc R . .
C3 C -0.06127(19) 0.4350(5) 0.16465(19) 0.0262(9) Uani 1 1 d . . .
H3 H -0.0888 0.3893 0.1859 0.031 Uiso 1 1 calc R . .
C4 C -0.07918(19) 0.5581(5) 0.13247(18) 0.0248(9) Uani 1 1 d . . .
H4 H -0.1190 0.5958 0.1313 0.030 Uiso 1 1 calc R . .
C5 C -0.03907(19) 0.6263(5) 0.10196(18) 0.0223(9) Uani 1 1 d . . .
H5 H -0.0513 0.7113 0.0800 0.027 Uiso 1 1 calc R . .
C6 C 0.01924(18) 0.5703(5) 0.10342(17) 0.0194(8) Uani 1 1 d . . .
H6 H 0.0467 0.6172 0.0824 0.023 Uiso 1 1 calc R . .
C11 C 0.15145(17) 0.4426(5) 0.20723(16) 0.0180(8) Uani 1 1 d . . .
C12 C 0.14106(19) 0.5888(5) 0.22458(17) 0.0214(8) Uani 1 1 d . . .
H12 H 0.1116 0.6495 0.2034 0.026 Uiso 1 1 calc R . .
C13 C 0.1737(2) 0.6431(5) 0.27220(19) 0.0252(9) Uani 1 1 d . . .
H13 H 0.1667 0.7417 0.2839 0.030 Uiso 1 1 calc R . .
C14 C 0.2169(2) 0.5557(6) 0.30352(19) 0.0272(9) Uani 1 1 d . . .
H14 H 0.2390 0.5941 0.3366 0.033 Uiso 1 1 calc R . .
C15 C 0.2274(2) 0.4134(6) 0.28653(18) 0.0275(10) Uani 1 1 d . . .
H15 H 0.2576 0.3542 0.3075 0.033 Uiso 1 1 calc R . .
C16 C 0.1943(2) 0.3554(5) 0.23893(19) 0.0263(9) Uani 1 1 d . . .
H16 H 0.2011 0.2559 0.2280 0.032 Uiso 1 1 calc R . .
C17 C 0.15274(17) 0.4683(4) 0.09203(16) 0.0170(8) Uani 1 1 d . . .
H17A H 0.1465 0.5769 0.0956 0.020 Uiso 1 1 calc R . .
H17B H 0.1965 0.4487 0.1013 0.020 Uiso 1 1 calc R . .
C18 C 0.13297(18) 0.4234(5) 0.03153(16) 0.0183(8) Uani 1 1 d . . .
H18A H 0.1407 0.3160 0.0268 0.022 Uiso 1 1 calc R . .
H18B H 0.0891 0.4411 0.0216 0.022 Uiso 1 1 calc R . .
C19 C 0.16704(18) 0.5123(4) -0.00582(16) 0.0177(7) Uani 1 1 d . . .
C20 C 0.1472(2) 0.6538(5) -0.02320(19) 0.0241(9) Uani 1 1 d . . .
H20 H 0.1109 0.6922 -0.0127 0.029 Uiso 1 1 calc R . .
C21 C 0.1801(2) 0.7384(5) -0.05559(18) 0.0263(9) Uani 1 1 d . . .
H21 H 0.1666 0.8348 -0.0677 0.032 Uiso 1 1 calc R . .
C22 C 0.2328(2) 0.6808(5) -0.07001(18) 0.0248(9) Uani 1 1 d . . .
H22 H 0.2564 0.7369 -0.0921 0.030 Uiso 1 1 calc R . .
C23 C 0.25067(19) 0.5404(5) -0.05183(17) 0.0213(8) Uani 1 1 d . . .
H23 H 0.2871 0.5009 -0.0617 0.026 Uiso 1 1 calc R . .
N1 N 0.21842(15) 0.4571(4) -0.02053(13) 0.0166(6) Uani 1 1 d . . .
C30 C 0.9509(4) 0.9471(8) 0.2250(4) 0.083(3) Uani 1 1 d . . .
H30A H 0.9367 0.8811 0.2530 0.099 Uiso 1 1 calc R . .
H30B H 0.9642 0.8834 0.1958 0.099 Uiso 1 1 calc R . .
C31 C 0.9000(4) 1.0434(9) 0.1999(4) 0.083(3) Uani 1 1 d . . .
H31A H 0.8840 1.0993 0.2292 0.125 Uiso 1 1 calc R . .
H31B H 0.8680 0.9810 0.1803 0.125 Uiso 1 1 calc R . .
H31C H 0.9146 1.1132 0.1738 0.125 Uiso 1 1 calc R . .
O1 O 1.0000 1.0309(6) 0.2500 0.0529(16) Uani 1 2 d S . .
Cl3 Cl 0.00071(10) 0.8451(3) 0.97740(11) 0.0869(7) Uani 1 1 d . . .
C32 C 0.0454(8) 0.9762(18) 0.9615(6) 0.209(10) Uani 1 1 d . . .

loop_
_atom_site_aniso_label
_atom_site_aniso_U_11
_atom_site_aniso_U_22
_atom_site_aniso_U_33
_atom_site_aniso_U_23
_atom_site_aniso_U_13
_atom_site_aniso_U_12
Au1 0.01955(9) 0.01284(8) 0.02253(9) 0.00096(6) 0.00307(6) 0.00079(6)
Pd1 0.01680(19) 0.01203(19) 0.01526(19) 0.00032(15) 0.00251(14) 0.00163(15)
Cl1 0.0347(6) 0.0127(5) 0.0409(6) 0.0002(4) 0.0042(5) -0.0004(4)
Cl2 0.0383(6) 0.0188(5) 0.0309(6) -0.0047(4) -0.0137(5) 0.0065(4)
P2 0.0163(5) 0.0130(5) 0.0180(5) -0.0002(4) 0.0026(4) 0.0011(4)
C1 0.0158(17) 0.0158(18) 0.0182(19) -0.0028(15) 0.0010(14) 0.0015(14)
C2 0.023(2) 0.024(2) 0.023(2) 0.0046(17) 0.0054(16) 0.0005(17)
C3 0.021(2) 0.029(2) 0.030(2) 0.0037(19) 0.0102(17) 0.0009(18)
C4 0.0173(19) 0.032(2) 0.025(2) -0.0056(18) 0.0034(16) 0.0047(17)
C5 0.023(2) 0.021(2) 0.023(2) 0.0023(16) 0.0004(16) 0.0045(16)
C6 0.0204(19) 0.0158(19) 0.022(2) -0.0015(16) 0.0043(15) -0.0014(15)
C11 0.0156(17) 0.021(2) 0.0179(19) 0.0021(15) 0.0022(14) -0.0018(15)
C12 0.024(2) 0.019(2) 0.021(2) 0.0023(16) 0.0027(16) -0.0008(16)
C13 0.028(2) 0.023(2) 0.025(2) -0.0035(17) 0.0071(17) -0.0074(18)
C14 0.022(2) 0.038(3) 0.021(2) -0.0023(19) 0.0017(16) -0.0078(19)
C15 0.022(2) 0.038(3) 0.020(2) 0.0029(19) -0.0022(16) 0.0039(19)
C16 0.025(2) 0.027(2) 0.026(2) -0.0011(18) 0.0003(17) 0.0077(18)
C17 0.0164(17) 0.0166(19) 0.0186(19) -0.0005(15) 0.0048(14) -0.0008(15)
C18 0.0178(18) 0.0180(19) 0.0192(19) -0.0022(15) 0.0028(14) 0.0010(15)
C19 0.0237(19) 0.0136(18) 0.0150(17) -0.0013(15) -0.0001(14) 0.0001(15)
C20 0.029(2) 0.016(2) 0.026(2) 0.0010(16) -0.0009(17) 0.0064(17)
C21 0.039(2) 0.015(2) 0.022(2) 0.0007(17) -0.0035(18) 0.0014(18)
C22 0.039(2) 0.017(2) 0.018(2) 0.0012(16) 0.0038(17) -0.0064(18)
C23 0.025(2) 0.020(2) 0.019(2) -0.0010(16) 0.0053(16) -0.0005(16)
N1 0.0224(16) 0.0131(15) 0.0139(15) 0.0008(12) 0.0012(12) 0.0015(13)
C30 0.109(7) 0.037(4) 0.093(6) -0.001(4) -0.020(5) -0.023(4)
C31 0.104(6) 0.047(4) 0.084(6) 0.012(4) -0.035(5) -0.029(4)
O1 0.078(4) 0.031(3) 0.045(3) 0.000 -0.008(3) 0.000
Cl3 0.0721(13) 0.0699(13) 0.1056(18) -0.0073(12) -0.0341(12) 0.0124(10)
C32 0.281(18) 0.218(15) 0.166(12) 0.171(12) 0.163(13) 0.212(15)

loop_
_atom_type_symbol
_atom_type_description
_atom_type_scat_dispersion_real
_atom_type_scat_dispersion_imag
_atom_type_scat_source
C C 0.0033 0.0016 'International Tables Vol C Tables 4.2.6.8 and 6.1.1.4'
H H 0.0000 0.0000 'International Tables Vol C Tables 4.2.6.8 and 6.1.1.4'
N N 0.0061 0.0033 'International Tables Vol C Tables 4.2.6.8 and 6.1.1.4'
P P 0.1023 0.0942 'International Tables Vol C Tables 4.2.6.8 and 6.1.1.4'
Cl Cl 0.1484 0.1585 'International Tables Vol C Tables 4.2.6.8 and 6.1.1.4'
Pd Pd -0.9988 1.0072 'International Tables Vol C Tables 4.2.6.8 and 6.1.1.4'
Au Au -2.0133 8.8022 'International Tables Vol C Tables 4.2.6.8 and 6.1.1.4'
O O 0.0106 0.0060 'International Tables Vol C Tables 4.2.6.8 and 6.1.1.4'

loop_
_geom_angle_atom_site_label_1
_geom_angle_atom_site_label_2
_geom_angle_atom_site_label_3
_geom_angle
_geom_angle_site_symmetry_1
_geom_angle_site_symmetry_3
_geom_angle_publ_flag
P2 Au1 Cl1 177.01(4) . . ?
N1 Pd1 N1 180.0(3) . 7 ?
N1 Pd1 Cl2 90.25(9) . . ?
N1 Pd1 Cl2 89.75(9) 7 . ?
N1 Pd1 Cl2 89.75(9) . 7 ?
N1 Pd1 Cl2 90.25(9) 7 7 ?
Cl2 Pd1 Cl2 180.00(6) . 7 ?
C11 P2 C1 106.20(18) . . ?
C11 P2 C17 102.42(18) . . ?
C1 P2 C17 107.73(18) . . ?
C11 P2 Au1 114.87(14) . . ?
C1 P2 Au1 113.00(13) . . ?
C17 P2 Au1 111.84(13) . . ?
C6 C1 C2 119.4(4) . . ?
C6 C1 P2 122.6(3) . . ?
C2 C1 P2 117.9(3) . . ?
C3 C2 C1 119.9(4) . . ?
C4 C3 C2 120.5(4) . . ?
C3 C4 C5 120.0(4) . . ?
C4 C5 C6 120.0(4) . . ?
C1 C6 C5 120.2(4) . . ?
C16 C11 C12 119.2(4) . . ?
C16 C11 P2 120.0(3) . . ?
C12 C11 P2 120.6(3) . . ?
C13 C12 C11 119.6(4) . . ?
C12 C13 C14 120.8(4) . . ?
C15 C14 C13 119.7(4) . . ?
C14 C15 C16 120.4(4) . . ?
C11 C16 C15 120.1(4) . . ?
C18 C17 P2 114.9(3) . . ?
C19 C18 C17 110.0(3) . . ?
N1 C19 C20 120.2(4) . . ?
N1 C19 C18 119.4(3) . . ?
C20 C19 C18 120.3(4) . . ?
C21 C20 C19 120.3(4) . . ?
C22 C21 C20 118.8(4) . . ?
C21 C22 C23 118.9(4) . . ?
N1 C23 C22 122.4(4) . . ?
C19 N1 C23 119.4(3) . . ?
C19 N1 Pd1 123.6(3) . . ?
C23 N1 Pd1 117.0(3) . . ?
O1 C30 C31 112.1(6) . . ?
C30 O1 C30 115.0(8) . 2_755 ?

loop_
_geom_bond_atom_site_label_1
_geom_bond_atom_site_label_2
_geom_bond_distance
_geom_bond_site_symmetry_2
_geom_bond_publ_flag
Au1 P2 2.2233(10) . ?
Au1 Cl1 2.2846(10) . ?
Pd1 N1 2.027(3) . ?
Pd1 N1 2.027(3) 7 ?
Pd1 Cl2 2.2942(10) . ?
Pd1 Cl2 2.2942(10) 7 ?
P2 C11 1.803(4) . ?
P2 C1 1.808(4) . ?
P2 C17 1.817(4) . ?
C1 C6 1.391(6) . ?
C1 C2 1.397(6) . ?
C2 C3 1.388(6) . ?
C3 C4 1.382(6) . ?
C4 C5 1.384(6) . ?
C5 C6 1.393(6) . ?
C11 C16 1.388(6) . ?
C11 C12 1.409(6) . ?
C12 C13 1.372(6) . ?
C13 C14 1.388(7) . ?
C14 C15 1.374(7) . ?
C15 C16 1.388(6) . ?
C17 C18 1.534(5) . ?
C18 C19 1.496(6) . ?
C19 N1 1.345(5) . ?
C19 C20 1.392(6) . ?
C20 C21 1.378(6) . ?
C21 C22 1.376(7) . ?
C22 C23 1.377(6) . ?
C23 N1 1.347(5) . ?
C30 O1 1.399(8) . ?
C30 C31 1.492(11) . ?
O1 C30 1.399(8) 2_755 ?
Cl3 C32 1.625(18) . ?
